data_7247916
loop_
_publ_author_name
'Jing, Suming'
'Deng, Jiahao'
'Li, Cong'
'Liu, Yucun'
'Zhu, Jin'
'Wang, Yuanyuan'
'Zhang, Wei'
'Liu, Jia'

_publ_section_title
;
 High energy explosive with low sensitivity: a new energetic cocrystal
 based on CL-20 and BMDNP
;
_journal_issue 8
_journal_name_full CrystEngComm
_journal_page_first 1126
_journal_page_last 1132
_journal_paper_doi 10.1039/D3CE01118F
_journal_volume 26
_journal_year 2024
_chemical_absolute_configuration rmad
_chemical_formula_moiety 'C4 H3 Br N4 O4, C6 H6 N12 O12'
_chemical_formula_sum 'C10 H9 Br N16 O16'
_chemical_formula_weight 689.24
_space_group_crystal_system monoclinic
_space_group_IT_number 4
_space_group_name_Hall 'P 2yb'
_space_group_name_H-M_alt 'P 1 21 1'
_atom_sites_solution_hydrogens geom
_atom_sites_solution_primary dual
_audit_creation_date 2022-11-28
_audit_creation_method
;
Olex2 1.5-ac5-024
(compiled 2022.04.12 svn.rca3783a0 for Rigaku Oxford Diffraction, GUI svn.r6498)
;
_audit_update_record
;
2023-10-23 deposited with the CCDC.	2023-12-25 downloaded from the CCDC.
;
_cell_angle_alpha 90
_cell_angle_beta 96.5840(10)
_cell_angle_gamma 90
_cell_formula_units_Z 2
_cell_length_a 9.21640(10)
_cell_length_b 12.1632(2)
_cell_length_c 9.87540(10)
_cell_measurement_reflns_used 6173
_cell_measurement_temperature 100.01(10)
_cell_measurement_theta_max 76.0840
_cell_measurement_theta_min 3.6310
_cell_volume 1099.74(2)
_computing_cell_refinement 'CrysAlisPro 1.171.42.70a (Rigaku OD, 2022)'
_computing_data_collection 'CrysAlisPro 1.171.42.70a (Rigaku OD, 2022)'
_computing_data_reduction 'CrysAlisPro 1.171.42.70a (Rigaku OD, 2022)'
_computing_molecular_graphics 'Olex2 1.5-ac5-024 (Dolomanov et al., 2009)'
_computing_publication_material 'Olex2 1.5-ac5-024 (Dolomanov et al., 2009)'
_computing_structure_refinement 'SHELXL 2019/2 (Sheldrick, 2015)'
_computing_structure_solution 'SHELXT 2018/2 (Sheldrick, 2018)'
_diffrn_ambient_environment N~2~
_diffrn_ambient_temperature 100.01(10)
_diffrn_detector 'Hybrid Pixel Array Detector'
_diffrn_detector_area_resol_mean 10.0000
_diffrn_detector_type HyPix
_diffrn_measured_fraction_theta_full 1.000
_diffrn_measured_fraction_theta_max 1.000
_diffrn_measurement_details
;
List of Runs (angles in degrees, time in seconds):

  # Type    Start    End  Width  t~exp~   \w     \q     \k     \f   Frames
#--------------------------------------------------------------------------
  1  \w    105.00 130.00   0.50    0.05    --  104.70 112.00 152.00   50
  2  \w    -26.00  13.00   0.50    0.05    --   47.73 -19.00   0.00   78
  3  \w     36.00  66.00   0.50    0.05    --  104.70 -61.00 120.00   60
  4  \w     39.00  69.00   0.50    0.05    --  104.70 -61.00  60.00   60
  5  \w     37.00  70.00   0.50    0.05    --  104.70 -61.00  30.00   66
  6  \w     34.00  63.00   0.50    0.05    --  104.70 -61.00-120.00   58
  7  \w     96.00 178.00   0.50    0.05    --  104.70  30.00-120.00  164
  8  \w     59.00 103.00   0.50    0.05    --  104.70 -77.00  90.00   88
  9  \w     54.00  87.00   0.50    0.05    --  104.70 -95.00  90.00   66
 10  \w     45.00 108.00   0.50    0.05    --  104.70-112.00  60.00  126
 11  \w      9.00  79.00   0.50    0.05    --   47.73-112.00  60.00  140
 12  \w    -39.00  -6.00   0.50    0.05    --  -47.73 112.00 152.00   66
 13  \w    -71.00 -45.00   0.50    0.05    --  -99.00 112.00 152.00   52
 14  \w   -103.00 -72.00   0.50    0.05    --  -99.00 112.00 152.00   62
 15  \w    -69.00 -29.00   0.50    0.05    --  -99.00  61.00 -60.00   80
 16  \w    -24.00   2.00   0.50    0.05    --  -47.73  19.00-180.00   52
 17  \w    -40.00  23.00   0.50    0.05    --  -47.73  38.00 -90.00  126
 18  \w    -21.00  21.00   0.50    0.05    --  -47.73  19.00 150.00   84
 19  \w    -65.00 -40.00   0.50    0.05    --  -99.00  61.00  30.00   50
 20  \w   -170.00-144.00   0.50    0.05    --  -99.00 -45.00  30.00   52
 21  \w   -167.00-100.00   0.50    0.05    --  -99.00 -45.00  90.00  134
 22  \w   -124.00 -90.00   0.50    0.05    --  -99.00 -45.00  30.00   68
 23  \w   -133.00 -86.00   0.50    0.05    --  -99.00-112.00  60.00   94
;
_diffrn_measurement_device 'four-circle diffractometer'
_diffrn_measurement_device_type 'XtaLAB Synergy R, DW system, HyPix'
_diffrn_measurement_method '\w scans'
_diffrn_orient_matrix_type 'CrysAlisPro convention (1999,Acta A55,543-557)'
_diffrn_orient_matrix_UB_11 0.1539074000
_diffrn_orient_matrix_UB_12 0.0347865000
_diffrn_orient_matrix_UB_13 -0.0298216000
_diffrn_orient_matrix_UB_21 0.0327723000
_diffrn_orient_matrix_UB_22 -0.1194654000
_diffrn_orient_matrix_UB_23 -0.0384165000
_diffrn_orient_matrix_UB_31 -0.0595209000
_diffrn_orient_matrix_UB_32 0.0238147000
_diffrn_orient_matrix_UB_33 -0.1493101000
_diffrn_radiation_monochromator mirror
_diffrn_radiation_probe x-ray
_diffrn_radiation_type 'Cu K\a'
_diffrn_radiation_wavelength 1.54184
_diffrn_reflns_av_R_equivalents 0.0217
_diffrn_reflns_av_unetI/netI 0.0268
_diffrn_reflns_Laue_measured_fraction_full 1.000
_diffrn_reflns_Laue_measured_fraction_max 1.000
_diffrn_reflns_limit_h_max 10
_diffrn_reflns_limit_h_min -10
_diffrn_reflns_limit_k_max 14
_diffrn_reflns_limit_k_min -14
_diffrn_reflns_limit_l_max 10
_diffrn_reflns_limit_l_min -11
_diffrn_reflns_number 6646
_diffrn_reflns_point_group_measured_fraction_full 0.846
_diffrn_reflns_point_group_measured_fraction_max 0.846
_diffrn_reflns_theta_full 66.531
_diffrn_reflns_theta_max 66.531
_diffrn_reflns_theta_min 4.507
_diffrn_source 'Rotating-anode X-ray tube'
_diffrn_source_type 'Rigaku (Cu) X-ray Source'
_exptl_absorpt_coefficient_mu 3.698
_exptl_absorpt_correction_T_max 1.00000
_exptl_absorpt_correction_T_min 0.87601
_exptl_absorpt_correction_type multi-scan
_exptl_absorpt_process_details
;
CrysAlisPro 1.171.42.70a (Rigaku Oxford Diffraction, 2022)
Empirical absorption correction using spherical harmonics,
implemented in SCALE3 ABSPACK scaling algorithm.
;
_exptl_crystal_colour colourless
_exptl_crystal_colour_primary colourless
_exptl_crystal_density_diffrn 2.081
_exptl_crystal_description block
_exptl_crystal_F_000 688
_exptl_crystal_size_max 0.2
_exptl_crystal_size_mid 0.15
_exptl_crystal_size_min 0.14
_refine_diff_density_max 0.377
_refine_diff_density_min -0.332
_refine_diff_density_rms 0.053
_refine_ls_abs_structure_details
;
 Flack x determined using 1196 quotients [(I+)-(I-)]/[(I+)+(I-)]
 (Parsons, Flack and Wagner, Acta Cryst. B69 (2013) 249-259).
;
_refine_ls_abs_structure_Flack 0.020(8)
_refine_ls_extinction_method none
_refine_ls_goodness_of_fit_ref 1.062
_refine_ls_hydrogen_treatment constr
_refine_ls_matrix_type full
_refine_ls_number_parameters 389
_refine_ls_number_reflns 3270
_refine_ls_number_restraints 1
_refine_ls_restrained_S_all 1.061
_refine_ls_R_factor_all 0.0215
_refine_ls_R_factor_gt 0.0211
_refine_ls_shift/su_max 0.001
_refine_ls_shift/su_mean 0.000
_refine_ls_structure_factor_coef Fsqd
_refine_ls_weighting_details 'w=1/[\s^2^(Fo^2^)+(0.0362P)^2^] where P=(Fo^2^+2Fc^2^)/3'
_refine_ls_weighting_scheme calc
_refine_ls_wR_factor_gt 0.0556
_refine_ls_wR_factor_ref 0.0559
_reflns_Friedel_coverage 0.608
_reflns_Friedel_fraction_full 0.674
_reflns_Friedel_fraction_max 0.674
_reflns_number_gt 3217
_reflns_number_total 3270
_reflns_threshold_expression 'I > 2\s(I)'
_cod_data_source_file d3ce01118f2.cif
_cod_data_source_block 2211177429-a
_cod_depositor_comments 'Adding full bibliography for 7247916.cif.'
_cod_database_code 7247916
_shelx_shelxl_version_number 2019/2
_chemical_oxdiff_formula 'C N'
_chemical_oxdiff_usercomment 2211177429-A
_shelx_space_group_comment
;
The symmetry employed for this shelxl refinement is uniquely defined
by the following loop, which should always be used as a source of
symmetry information in preference to the above space-group names.
They are only intended as comments.
;
_shelx_estimated_absorpt_t_max 0.626
_shelx_estimated_absorpt_t_min 0.525
_olex2_refinement_description
;
1. Fixed Uiso
 At 1.2 times of:
  All C(H) groups
 At 1.5 times of:
  All C(H,H,H) groups
2.a Ternary CH refined with riding coordinates:
 C2(H2), C3(H3), C5(H5), C7(H7), C8(H8), C10(H10)
2.b Idealised Me refined as rotating group:
 C9(H9A,H9B,H9C)
;
_olex2_submission_special_instructions 'No special instructions were received'
_oxdiff_exptl_absorpt_empirical_details
;
Empirical correction (ABSPACK) includes:
- Absorption correction using spherical harmonics
- Frame scaling
;
_oxdiff_exptl_absorpt_empirical_full_max 1.240
_oxdiff_exptl_absorpt_empirical_full_min 0.849

loop_
_space_group_symop_operation_xyz
'x, y, z'
'-x, y+1/2, -z'

loop_
_atom_site_label
_atom_site_type_symbol
_atom_site_fract_x
_atom_site_fract_y
_atom_site_fract_z
_atom_site_U_iso_or_equiv
_atom_site_adp_type
_atom_site_occupancy
_atom_site_site_symmetry_order
_atom_site_calc_flag
_atom_site_refinement_flags_posn
_atom_site_refinement_flags_adp
_atom_site_refinement_flags_occupancy
_atom_site_disorder_assembly
_atom_site_disorder_group
Br1 Br 1.09243(4) 0.27384(3) 0.05449(3) 0.02256(11) Uani 1 1 d . . . . .
O5 O 1.2461(3) 0.4951(2) 0.0232(3) 0.0263(6) Uani 1 1 d . . . . .
O11 O 1.1962(3) 0.6497(2) 0.1191(3) 0.0250(6) Uani 1 1 d . . . . .
O15 O 0.8300(3) 0.2107(3) 0.2150(3) 0.0380(7) Uani 1 1 d . . . . .
O16 O 0.8017(3) 0.2873(3) 0.4083(3) 0.0330(7) Uani 1 1 d . . . . .
N1 N 1.0104(3) 0.5425(3) 0.2741(3) 0.0187(6) Uani 1 1 d . . . . .
N4 N 0.8502(3) 0.2856(3) 0.2982(3) 0.0244(7) Uani 1 1 d . . . . .
N8 N 1.1818(3) 0.5500(3) 0.1010(3) 0.0179(6) Uani 1 1 d . . . . .
N16 N 0.9219(3) 0.4726(3) 0.3272(3) 0.0204(7) Uani 1 1 d . . . . .
C1 C 0.9357(4) 0.3792(3) 0.2629(3) 0.0185(7) Uani 1 1 d . . . . .
C4 C 1.0804(4) 0.4922(3) 0.1772(3) 0.0173(7) Uani 1 1 d . . . . .
C6 C 1.0336(4) 0.3854(3) 0.1650(3) 0.0179(7) Uani 1 1 d . . . . .
C9 C 1.0173(4) 0.6554(3) 0.3235(4) 0.0254(8) Uani 1 1 d . . . . .
H9A H 0.978970 0.705003 0.249685 0.038 Uiso 1 1 calc R U . . .
H9B H 1.119008 0.674742 0.354202 0.038 Uiso 1 1 calc R U . . .
H9C H 0.958638 0.662509 0.399715 0.038 Uiso 1 1 calc R U . . .
O1 O 0.3580(3) 0.5259(2) 0.3552(3) 0.0215(6) Uani 1 1 d . . . . .
O2 O 0.5730(3) 0.2479(2) 0.5684(2) 0.0239(6) Uani 1 1 d . . . . .
O3 O 0.1330(3) 0.3832(2) 0.7473(3) 0.0213(5) Uani 1 1 d . . . . .
O4 O 0.3579(3) 0.2414(2) 0.6430(2) 0.0214(6) Uani 1 1 d . . . . .
O6 O 0.7828(3) 0.5640(2) 1.0299(2) 0.0211(5) Uani 1 1 d . . . . .
O7 O 0.1204(3) 0.5006(3) 0.5797(3) 0.0290(6) Uani 1 1 d . . . . .
O8 O 0.4903(3) 0.7827(2) 0.9172(2) 0.0250(5) Uani 1 1 d . . . . .
O9 O 0.8469(3) 0.6669(2) 0.5959(2) 0.0214(5) Uani 1 1 d . . . . .
O10 O 0.6899(2) 0.7879(2) 0.6524(2) 0.0202(5) Uani 1 1 d . . . . .
O12 O 0.9031(3) 0.4967(2) 0.8693(3) 0.0236(6) Uani 1 1 d . . . . .
O13 O 0.5850(3) 0.4786(3) 0.3455(3) 0.0259(6) Uani 1 1 d . . . . .
O14 O 0.5101(3) 0.6594(2) 1.0786(2) 0.0210(5) Uani 1 1 d . . . . .
N2 N 0.4809(3) 0.5024(2) 0.4050(3) 0.0175(6) Uani 1 1 d . . . . .
N3 N 0.7331(3) 0.6950(3) 0.6384(3) 0.0168(6) Uani 1 1 d . . . . .
N5 N 0.4994(3) 0.6879(3) 0.9605(3) 0.0180(6) Uani 1 1 d . . . . .
N6 N 0.5285(3) 0.3500(2) 0.7434(3) 0.0148(6) Uani 1 1 d . . . . .
N7 N 0.6509(3) 0.6087(2) 0.6873(3) 0.0157(6) Uani 1 1 d . . . . .
N9 N 0.6700(3) 0.4554(2) 0.8728(3) 0.0153(6) Uani 1 1 d . . . . .
N10 N 0.7933(3) 0.5098(3) 0.9273(3) 0.0175(7) Uani 1 1 d . . . . .
N11 N 0.5014(3) 0.4935(2) 0.5488(3) 0.0151(6) Uani 1 1 d . . . . .
N12 N 0.4926(3) 0.6045(2) 0.8623(3) 0.0155(6) Uani 1 1 d . . . . .
N13 N 0.3300(3) 0.4809(2) 0.7132(3) 0.0134(6) Uani 1 1 d . . . . .
N14 N 0.4828(3) 0.2757(3) 0.6446(2) 0.0179(6) Uani 1 1 d . . . . .
N15 N 0.1836(3) 0.4521(2) 0.6765(3) 0.0180(6) Uani 1 1 d . . . . .
C2 C 0.6639(4) 0.4103(3) 0.7366(3) 0.0157(7) Uani 1 1 d . . . . .
H2 H 0.747697 0.359552 0.727522 0.019 Uiso 1 1 calc R U . . .
C3 C 0.5249(3) 0.4933(3) 0.9035(3) 0.0151(7) Uani 1 1 d . . . . .
H3 H 0.512574 0.482043 1.001792 0.018 Uiso 1 1 calc R U . . .
C5 C 0.5033(3) 0.6334(3) 0.7211(3) 0.0139(7) Uani 1 1 d . . . . .
H5 H 0.477144 0.712266 0.702684 0.017 Uiso 1 1 calc R U . . .
C7 C 0.6488(4) 0.5015(3) 0.6196(3) 0.0156(7) Uani 1 1 d . . . . .
H7 H 0.725737 0.494714 0.556448 0.019 Uiso 1 1 calc R U . . .
C8 C 0.4214(4) 0.4151(3) 0.8093(3) 0.0140(7) Uani 1 1 d . . . . .
H8 H 0.361877 0.367379 0.864152 0.017 Uiso 1 1 calc R U . . .
C10 C 0.4012(4) 0.5543(3) 0.6277(3) 0.0136(7) Uani 1 1 d . . . . .
H10 H 0.327991 0.596898 0.565991 0.016 Uiso 1 1 calc R U . . .

loop_
_atom_site_aniso_label
_atom_site_aniso_U_11
_atom_site_aniso_U_22
_atom_site_aniso_U_33
_atom_site_aniso_U_23
_atom_site_aniso_U_13
_atom_site_aniso_U_12
Br1 0.02828(19) 0.02013(18) 0.01888(18) -0.00141(16) 0.00096(13) 0.00215(17)
O5 0.0225(14) 0.0334(16) 0.0250(14) -0.0068(12) 0.0114(11) -0.0036(12)
O11 0.0259(14) 0.0209(15) 0.0295(13) 0.0067(11) 0.0089(11) 0.0023(11)
O15 0.0407(18) 0.0372(19) 0.0356(16) 0.0002(14) 0.0020(13) -0.0179(14)
O16 0.0337(14) 0.0331(18) 0.0349(13) 0.0127(14) 0.0160(11) 0.0022(14)
N1 0.0173(14) 0.0255(17) 0.0133(13) 0.0024(12) 0.0015(10) 0.0008(13)
N4 0.0197(14) 0.027(2) 0.0257(15) 0.0078(16) -0.0002(11) -0.0004(15)
N8 0.0161(14) 0.0230(18) 0.0144(14) 0.0008(13) 0.0003(11) -0.0007(13)
N16 0.0166(15) 0.0287(18) 0.0165(14) 0.0026(14) 0.0036(11) -0.0003(13)
C1 0.0145(16) 0.023(2) 0.0181(17) 0.0062(15) -0.0001(13) -0.0013(14)
C4 0.0159(17) 0.023(2) 0.0129(15) 0.0026(15) 0.0009(13) 0.0034(14)
C6 0.0159(17) 0.0245(19) 0.0125(15) 0.0013(14) -0.0016(13) 0.0055(15)
C9 0.037(2) 0.022(2) 0.0187(17) -0.0025(16) 0.0104(16) 0.0035(17)
O1 0.0258(14) 0.0185(14) 0.0187(12) 0.0010(10) -0.0037(10) 0.0015(11)
O2 0.0330(14) 0.0231(18) 0.0165(11) -0.0042(10) 0.0057(10) 0.0072(11)
O3 0.0213(13) 0.0215(13) 0.0222(12) 0.0026(11) 0.0068(10) -0.0070(11)
O4 0.0269(14) 0.0183(14) 0.0186(11) -0.0010(9) 0.0013(10) -0.0077(10)
O6 0.0217(13) 0.0239(14) 0.0169(12) -0.0037(11) -0.0011(9) 0.0013(11)
O7 0.0215(13) 0.0361(16) 0.0271(13) 0.0114(13) -0.0072(11) -0.0048(12)
O8 0.0365(14) 0.0116(14) 0.0276(12) -0.0039(13) 0.0062(10) -0.0012(13)
O9 0.0167(12) 0.0275(14) 0.0210(12) 0.0024(11) 0.0061(10) -0.0020(11)
O10 0.0247(12) 0.0132(16) 0.0224(11) 0.0009(11) 0.0019(9) -0.0035(11)
O12 0.0178(13) 0.0299(16) 0.0234(13) 0.0001(12) 0.0046(11) 0.0022(11)
O13 0.0297(15) 0.0333(16) 0.0162(12) 0.0008(12) 0.0093(11) 0.0032(13)
O14 0.0271(14) 0.0211(14) 0.0143(12) -0.0053(10) 0.0000(10) 0.0015(11)
N2 0.0274(17) 0.0121(15) 0.0135(13) 0.0015(12) 0.0042(12) -0.0006(13)
N3 0.0176(15) 0.0170(16) 0.0155(14) 0.0017(12) 0.0005(11) -0.0032(12)
N5 0.0175(14) 0.0167(16) 0.0200(16) -0.0063(13) 0.0031(11) -0.0010(12)
N6 0.0209(14) 0.0107(14) 0.0129(13) -0.0015(11) 0.0023(11) 0.0001(12)
N7 0.0156(14) 0.0134(15) 0.0191(14) 0.0029(12) 0.0061(11) -0.0017(11)
N9 0.0153(14) 0.0154(15) 0.0150(13) -0.0014(12) 0.0008(11) 0.0002(11)
N10 0.0160(16) 0.0204(17) 0.0152(14) 0.0040(13) -0.0017(12) 0.0038(12)
N11 0.0169(14) 0.0177(16) 0.0110(13) -0.0001(11) 0.0025(11) 0.0017(12)
N12 0.0198(14) 0.0133(15) 0.0136(13) -0.0016(11) 0.0026(11) -0.0007(12)
N13 0.0129(13) 0.0126(15) 0.0144(12) 0.0001(12) 0.0001(10) -0.0018(11)
N14 0.0282(15) 0.0122(13) 0.0127(11) 0.0017(15) -0.0003(10) 0.0049(16)
N15 0.0172(14) 0.0192(16) 0.0173(14) -0.0016(12) 0.0006(12) -0.0026(12)
C2 0.0171(17) 0.0135(18) 0.0165(17) -0.0005(14) 0.0023(13) 0.0010(13)
C3 0.0141(16) 0.0151(17) 0.0161(15) -0.0021(14) 0.0018(13) 0.0005(14)
C5 0.0150(16) 0.0130(17) 0.0136(15) 0.0007(13) 0.0011(12) -0.0021(13)
C7 0.0170(17) 0.0148(18) 0.0150(16) -0.0004(14) 0.0019(13) -0.0014(14)
C8 0.0185(17) 0.0129(17) 0.0106(16) -0.0008(13) 0.0022(12) -0.0014(13)
C10 0.0152(16) 0.0136(17) 0.0125(16) -0.0002(14) 0.0034(12) 0.0015(14)

loop_
_atom_type_symbol
_atom_type_description
_atom_type_scat_dispersion_real
_atom_type_scat_dispersion_imag
_atom_type_scat_source
C C 0.0181 0.0091 'International Tables Vol C Tables 4.2.6.8 and 6.1.1.4'
H H 0.0000 0.0000 'International Tables Vol C Tables 4.2.6.8 and 6.1.1.4'
Br Br -0.6763 1.2805 'International Tables Vol C Tables 4.2.6.8 and 6.1.1.4'
N N 0.0311 0.0180 'International Tables Vol C Tables 4.2.6.8 and 6.1.1.4'
O O 0.0492 0.0322 'International Tables Vol C Tables 4.2.6.8 and 6.1.1.4'

loop_
_geom_angle_atom_site_label_1
_geom_angle_atom_site_label_2
_geom_angle_atom_site_label_3
_geom_angle
_geom_angle_site_symmetry_1
_geom_angle_site_symmetry_3
_geom_angle_publ_flag
N16 N1 C4 110.7(3) . . ?
N16 N1 C9 118.5(3) . . ?
C4 N1 C9 130.8(3) . . ?
O15 N4 C1 117.9(3) . . ?
O16 N4 O15 124.4(4) . . ?
O16 N4 C1 117.7(3) . . ?
O5 N8 O11 125.3(3) . . ?
O5 N8 C4 116.7(3) . . ?
O11 N8 C4 118.0(3) . . ?
C1 N16 N1 105.3(3) . . ?
N16 C1 N4 118.5(3) . . ?
N16 C1 C6 113.1(3) . . ?
C6 C1 N4 128.4(3) . . ?
N1 C4 N8 122.3(3) . . ?
N1 C4 C6 108.6(3) . . ?
C6 C4 N8 129.1(3) . . ?
C1 C6 Br1 128.3(3) . . ?
C4 C6 Br1 129.3(3) . . ?
C4 C6 C1 102.2(3) . . ?
N1 C9 H9A 109.5 . . ?
N1 C9 H9B 109.5 . . ?
N1 C9 H9C 109.5 . . ?
H9A C9 H9B 109.5 . . ?
H9A C9 H9C 109.5 . . ?
H9B C9 H9C 109.5 . . ?
O1 N2 N11 115.8(3) . . ?
O13 N2 O1 127.6(3) . . ?
O13 N2 N11 116.4(3) . . ?
O9 N3 N7 115.1(3) . . ?
O10 N3 O9 127.4(3) . . ?
O10 N3 N7 117.2(3) . . ?
O8 N5 N12 116.3(3) . . ?
O14 N5 O8 126.8(3) . . ?
O14 N5 N12 116.9(3) . . ?
N14 N6 C2 119.8(3) . . ?
N14 N6 C8 120.4(3) . . ?
C2 N6 C8 111.8(3) . . ?
N3 N7 C5 118.2(3) . . ?
N3 N7 C7 119.0(3) . . ?
C7 N7 C5 108.8(3) . . ?
N10 N9 C2 119.3(3) . . ?
N10 N9 C3 119.9(3) . . ?
C2 N9 C3 111.7(3) . . ?
O6 N10 O12 127.2(3) . . ?
O6 N10 N9 116.4(3) . . ?
O12 N10 N9 116.4(3) . . ?
N2 N11 C7 119.1(3) . . ?
N2 N11 C10 118.2(3) . . ?
C7 N11 C10 108.6(3) . . ?
N5 N12 C3 119.7(3) . . ?
N5 N12 C5 119.1(3) . . ?
C3 N12 C5 117.8(3) . . ?
N15 N13 C8 120.4(3) . . ?
N15 N13 C10 119.6(2) . . ?
C8 N13 C10 117.4(3) . . ?
O2 N14 N6 116.5(3) . . ?
O4 N14 O2 126.8(3) . . ?
O4 N14 N6 116.7(3) . . ?
O3 N15 N13 116.4(3) . . ?
O7 N15 O3 127.3(3) . . ?
O7 N15 N13 116.3(3) . . ?
N6 C2 H2 111.6 . . ?
N6 C2 C7 112.3(3) . . ?
N9 C2 N6 95.1(2) . . ?
N9 C2 H2 111.6 . . ?
N9 C2 C7 113.6(3) . . ?
C7 C2 H2 111.6 . . ?
N9 C3 H3 111.2 . . ?
N9 C3 C8 101.0(3) . . ?
N12 C3 N9 113.6(3) . . ?
N12 C3 H3 111.2 . . ?
N12 C3 C8 108.1(3) . . ?
C8 C3 H3 111.2 . . ?
N7 C5 H5 111.4 . . ?
N7 C5 C10 104.4(3) . . ?
N12 C5 N7 109.6(3) . . ?
N12 C5 H5 111.4 . . ?
N12 C5 C10 108.2(3) . . ?
C10 C5 H5 111.4 . . ?
N7 C7 C2 107.0(3) . . ?
N7 C7 H7 112.6 . . ?
N11 C7 N7 104.0(3) . . ?
N11 C7 C2 107.5(3) . . ?
N11 C7 H7 112.6 . . ?
C2 C7 H7 112.6 . . ?
N6 C8 C3 101.2(2) . . ?
N6 C8 H8 111.4 . . ?
N13 C8 N6 112.2(2) . . ?
N13 C8 C3 108.9(3) . . ?
N13 C8 H8 111.4 . . ?
C3 C8 H8 111.4 . . ?
N11 C10 C5 104.4(3) . . ?
N11 C10 H10 111.0 . . ?
N13 C10 N11 110.7(3) . . ?
N13 C10 C5 108.6(3) . . ?
N13 C10 H10 111.0 . . ?
C5 C10 H10 111.0 . . ?

loop_
_geom_bond_atom_site_label_1
_geom_bond_atom_site_label_2
_geom_bond_distance
_geom_bond_site_symmetry_2
_geom_bond_publ_flag
Br1 C6 1.861(4) . ?
O5 N8 1.222(4) . ?
O11 N8 1.230(4) . ?
O15 N4 1.227(5) . ?
O16 N4 1.222(4) . ?
N1 N16 1.327(4) . ?
N1 C4 1.359(5) . ?
N1 C9 1.457(5) . ?
N4 C1 1.449(5) . ?
N8 C4 1.448(5) . ?
N16 C1 1.315(5) . ?
C1 C6 1.399(5) . ?
C4 C6 1.369(6) . ?
C9 H9A 0.9800 . ?
C9 H9B 0.9800 . ?
C9 H9C 0.9800 . ?
O1 N2 1.216(4) . ?
O2 N14 1.231(4) . ?
O3 N15 1.217(4) . ?
O4 N14 1.223(4) . ?
O6 N10 1.222(4) . ?
O7 N15 1.214(4) . ?
O8 N5 1.229(4) . ?
O9 N3 1.222(4) . ?
O10 N3 1.211(4) . ?
O12 N10 1.229(4) . ?
O13 N2 1.216(4) . ?
O14 N5 1.210(4) . ?
N2 N11 1.415(4) . ?
N3 N7 1.411(4) . ?
N5 N12 1.400(4) . ?
N6 N14 1.361(4) . ?
N6 C2 1.456(5) . ?
N6 C8 1.473(4) . ?
N7 C5 1.469(4) . ?
N7 C7 1.465(5) . ?
N9 N10 1.371(4) . ?
N9 C2 1.449(4) . ?
N9 C3 1.478(4) . ?
N11 C7 1.458(5) . ?
N11 C10 1.473(4) . ?
N12 C3 1.433(4) . ?
N12 C5 1.453(4) . ?
N13 N15 1.401(4) . ?
N13 C8 1.438(4) . ?
N13 C10 1.438(4) . ?
C2 H2 1.0000 . ?
C2 C7 1.596(5) . ?
C3 H3 1.0000 . ?
C3 C8 1.574(5) . ?
C5 H5 1.0000 . ?
C5 C10 1.569(5) . ?
C7 H7 1.0000 . ?
C8 H8 1.0000 . ?
C10 H10 1.0000 . ?

loop_
_geom_torsion_atom_site_label_1
_geom_torsion_atom_site_label_2
_geom_torsion_atom_site_label_3
_geom_torsion_atom_site_label_4
_geom_torsion
_geom_torsion_site_symmetry_1
_geom_torsion_site_symmetry_2
_geom_torsion_site_symmetry_3
_geom_torsion_site_symmetry_4
_geom_torsion_publ_flag
O5 N8 C4 N1 175.1(3) . . . . ?
O5 N8 C4 C6 -7.5(5) . . . . ?
O11 N8 C4 N1 -5.1(5) . . . . ?
O11 N8 C4 C6 172.3(3) . . . . ?
O15 N4 C1 N16 159.3(3) . . . . ?
O15 N4 C1 C6 -19.7(5) . . . . ?
O16 N4 C1 N16 -20.0(5) . . . . ?
O16 N4 C1 C6 161.0(3) . . . . ?
N1 N16 C1 N4 -179.4(3) . . . . ?
N1 N16 C1 C6 -0.3(4) . . . . ?
N1 C4 C6 Br1 -177.8(2) . . . . ?
N1 C4 C6 C1 -1.1(3) . . . . ?
N4 C1 C6 Br1 -3.3(5) . . . . ?
N4 C1 C6 C4 179.9(3) . . . . ?
N8 C4 C6 Br1 4.5(5) . . . . ?
N8 C4 C6 C1 -178.8(3) . . . . ?
N16 N1 C4 N8 178.9(3) . . . . ?
N16 N1 C4 C6 1.0(4) . . . . ?
N16 C1 C6 Br1 177.6(2) . . . . ?
N16 C1 C6 C4 0.9(4) . . . . ?
C4 N1 N16 C1 -0.5(4) . . . . ?
C9 N1 N16 C1 178.9(3) . . . . ?
C9 N1 C4 N8 -0.3(5) . . . . ?
C9 N1 C4 C6 -178.2(3) . . . . ?
O1 N2 N11 C7 -160.2(3) . . . . ?
O1 N2 N11 C10 -24.8(5) . . . . ?
O8 N5 N12 C3 170.3(3) . . . . ?
O8 N5 N12 C5 11.5(4) . . . . ?
O9 N3 N7 C5 -171.1(3) . . . . ?
O9 N3 N7 C7 -35.4(4) . . . . ?
O10 N3 N7 C5 14.3(4) . . . . ?
O10 N3 N7 C7 150.0(3) . . . . ?
O13 N2 N11 C7 24.6(5) . . . . ?
O13 N2 N11 C10 160.0(3) . . . . ?
O14 N5 N12 C3 -11.4(4) . . . . ?
O14 N5 N12 C5 -170.2(3) . . . . ?
N2 N11 C7 N7 108.3(3) . . . . ?
N2 N11 C7 C2 -138.4(3) . . . . ?
N2 N11 C10 N13 123.2(3) . . . . ?
N2 N11 C10 C5 -120.1(3) . . . . ?
N3 N7 C5 N12 -122.7(3) . . . . ?
N3 N7 C5 C10 121.5(3) . . . . ?
N3 N7 C7 N11 -108.9(3) . . . . ?
N3 N7 C7 C2 137.5(3) . . . . ?
N5 N12 C3 N9 -104.5(3) . . . . ?
N5 N12 C3 C8 144.2(3) . . . . ?
N5 N12 C5 N7 102.2(3) . . . . ?
N5 N12 C5 C10 -144.5(3) . . . . ?
N6 C2 C7 N7 108.6(3) . . . . ?
N6 C2 C7 N11 -2.5(4) . . . . ?
N7 C5 C10 N11 -0.7(3) . . . . ?
N7 C5 C10 N13 117.5(3) . . . . ?
N9 C2 C7 N7 2.1(4) . . . . ?
N9 C2 C7 N11 -109.0(3) . . . . ?
N9 C3 C8 N6 -0.7(3) . . . . ?
N9 C3 C8 N13 -119.1(3) . . . . ?
N10 N9 C2 N6 171.0(3) . . . . ?
N10 N9 C2 C7 -72.0(4) . . . . ?
N10 N9 C3 N12 59.2(4) . . . . ?
N10 N9 C3 C8 174.7(3) . . . . ?
N12 C3 C8 N6 118.8(3) . . . . ?
N12 C3 C8 N13 0.4(3) . . . . ?
N12 C5 C10 N11 -117.4(3) . . . . ?
N12 C5 C10 N13 0.8(4) . . . . ?
N14 N6 C2 N9 -169.3(3) . . . . ?
N14 N6 C2 C7 72.6(4) . . . . ?
N14 N6 C8 N13 -59.5(4) . . . . ?
N14 N6 C8 C3 -175.5(3) . . . . ?
N15 N13 C8 N6 107.1(3) . . . . ?
N15 N13 C8 C3 -141.7(3) . . . . ?
N15 N13 C10 N11 -104.7(3) . . . . ?
N15 N13 C10 C5 141.2(3) . . . . ?
C2 N6 N14 O2 13.6(4) . . . . ?
C2 N6 N14 O4 -168.2(3) . . . . ?
C2 N6 C8 N13 89.3(3) . . . . ?
C2 N6 C8 C3 -26.6(3) . . . . ?
C2 N9 N10 O6 166.3(3) . . . . ?
C2 N9 N10 O12 -15.3(4) . . . . ?
C2 N9 C3 N12 -87.4(3) . . . . ?
C2 N9 C3 C8 28.1(3) . . . . ?
C3 N9 N10 O6 22.2(4) . . . . ?
C3 N9 N10 O12 -159.4(3) . . . . ?
C3 N9 C2 N6 -42.2(3) . . . . ?
C3 N9 C2 C7 74.9(3) . . . . ?
C3 N12 C5 N7 -57.0(4) . . . . ?
C3 N12 C5 C10 56.3(4) . . . . ?
C5 N7 C7 N11 30.5(3) . . . . ?
C5 N7 C7 C2 -83.0(3) . . . . ?
C5 N12 C3 N9 54.6(4) . . . . ?
C5 N12 C3 C8 -56.7(4) . . . . ?
C7 N7 C5 N12 97.4(3) . . . . ?
C7 N7 C5 C10 -18.3(3) . . . . ?
C7 N11 C10 N13 -97.1(3) . . . . ?
C7 N11 C10 C5 19.6(3) . . . . ?
C8 N6 N14 O2 160.0(3) . . . . ?
C8 N6 N14 O4 -21.9(4) . . . . ?
C8 N6 C2 N9 41.7(3) . . . . ?
C8 N6 C2 C7 -76.4(3) . . . . ?
C8 N13 N15 O3 13.1(4) . . . . ?
C8 N13 N15 O7 -168.6(3) . . . . ?
C8 N13 C10 N11 57.3(4) . . . . ?
C8 N13 C10 C5 -56.8(4) . . . . ?
C10 N11 C7 N7 -30.9(3) . . . . ?
C10 N11 C7 C2 82.3(3) . . . . ?
C10 N13 N15 O3 174.6(3) . . . . ?
C10 N13 N15 O7 -7.2(4) . . . . ?
C10 N13 C8 N6 -54.8(4) . . . . ?
C10 N13 C8 C3 56.4(4) . . . . ?
